data_4064837
loop_
_publ_author_name
'Michel, Olaf'
'Yamamoto, Koji'
'Tsurugi, Hayato'
'Maichle-M\"ossmer, C\"acilia'
'T\"ornroos, Karl W.'
'Mashima, Kazushi'
'Anwander, Reiner'

_publ_section_title
;
 Reactivity of Permethylated Magnesium Complexes toward \b-Diimines
;
_journal_issue 14
_journal_name_full Organometallics
_journal_page_first 3818
_journal_paper_doi 10.1021/om200361m
_journal_volume 30
_journal_year 2011
_chemical_formula_sum 'C22 H34 Al2 N2'
_chemical_formula_weight 380.47
_chemical_name_systematic
; 
 ? 
;
_space_group_IT_number 2
_symmetry_cell_setting triclinic
_symmetry_space_group_name_Hall '-P 1'
_symmetry_space_group_name_H-M 'P -1'
_atom_sites_solution_hydrogens geom
_atom_sites_solution_primary direct
_atom_sites_solution_secondary difmap
_audit_creation_method SHELXL-97
_cell_angle_alpha 102.16(2)
_cell_angle_beta 91.06(2)
_cell_angle_gamma 90.75(2)
_cell_formula_units_Z 1
_cell_length_a 6.8629(18)
_cell_length_b 7.7586(19)
_cell_length_c 11.250(3)
_cell_measurement_reflns_used 3633
_cell_measurement_temperature 173(2)
_cell_measurement_theta_max 59.75
_cell_measurement_theta_min 5.38
_cell_volume 585.4(3)
_computing_cell_refinement X-AREA
_computing_data_collection X-AREA
_computing_data_reduction X-AREA
_computing_structure_refinement 'SHELXL-97 (Sheldrick, 1997)'
_computing_structure_solution 'SHELXS-97 (Sheldrick, 1990)'
_diffrn_ambient_temperature 173(2)
_diffrn_measured_fraction_theta_full 0.928
_diffrn_measured_fraction_theta_max 0.928
_diffrn_measurement_device_type 'Stoe-IPDS II'
_diffrn_measurement_method omega-scans
_diffrn_radiation_monochromator graphite
_diffrn_radiation_source 'fine-focus sealed tube'
_diffrn_radiation_type MoK\a
_diffrn_radiation_wavelength 0.71073
_diffrn_reflns_av_R_equivalents 0.1161
_diffrn_reflns_av_sigmaI/netI 0.0699
_diffrn_reflns_limit_h_max 6
_diffrn_reflns_limit_h_min -7
_diffrn_reflns_limit_k_max 8
_diffrn_reflns_limit_k_min -8
_diffrn_reflns_limit_l_max 12
_diffrn_reflns_limit_l_min -12
_diffrn_reflns_number 5352
_diffrn_reflns_theta_full 23.24
_diffrn_reflns_theta_max 23.24
_diffrn_reflns_theta_min 3.71
_exptl_absorpt_coefficient_mu 0.132
_exptl_absorpt_correction_type none
_exptl_crystal_colour colourless
_exptl_crystal_density_diffrn 1.079
_exptl_crystal_density_method 'not measured'
_exptl_crystal_description block
_exptl_crystal_F_000 206
_exptl_crystal_size_max 0.25
_exptl_crystal_size_mid 0.20
_exptl_crystal_size_min 0.15
_refine_diff_density_max 0.324
_refine_diff_density_min -0.308
_refine_diff_density_rms 0.050
_refine_ls_extinction_method none
_refine_ls_goodness_of_fit_ref 1.222
_refine_ls_hydrogen_treatment mixed
_refine_ls_matrix_type full
_refine_ls_number_parameters 162
_refine_ls_number_reflns 1570
_refine_ls_number_restraints 0
_refine_ls_restrained_S_all 1.222
_refine_ls_R_factor_all 0.0725
_refine_ls_R_factor_gt 0.0575
_refine_ls_shift/su_max 0.001
_refine_ls_shift/su_mean 0.000
_refine_ls_structure_factor_coef Fsqd
_refine_ls_weighting_details 'calc w=1/[\s^2^(Fo^2^)+(0.0281P)^2^+0.8808P] where P=(Fo^2^+2Fc^2^)/3'
_refine_ls_weighting_scheme calc
_refine_ls_wR_factor_gt 0.1318
_refine_ls_wR_factor_ref 0.1382
_reflns_number_gt 1350
_reflns_number_total 1570
_reflns_threshold_expression >2sigma(I)
_cod_data_source_file om200361m_si_001.cif
_cod_data_source_block matrix220
_cod_original_sg_symbol_H-M P-1
_cod_database_code 4064837

loop_
_symmetry_equiv_pos_as_xyz
'x, y, z'
'-x, -y, -z'

loop_
_atom_site_label
_atom_site_type_symbol
_atom_site_fract_x
_atom_site_fract_y
_atom_site_fract_z
_atom_site_U_iso_or_equiv
_atom_site_adp_type
_atom_site_occupancy
_atom_site_symmetry_multiplicity
_atom_site_calc_flag
_atom_site_refinement_flags
C11 C 0.0884(5) -0.0428(5) 0.0233(3) 0.0262(8) Uani 1 1 d .
C13 C 0.1337(5) 0.0048(5) 0.2338(3) 0.0276(8) Uani 1 1 d .
C14 C 0.1432(7) 0.4932(5) 0.1588(4) 0.0429(10) Uani 1 1 d .
H14A H 0.0343 0.4763 0.0996 0.064 Uiso 1 1 calc R
H14B H 0.2157 0.6014 0.1546 0.064 Uiso 1 1 calc R
H14C H 0.0927 0.5029 0.2408 0.064 Uiso 1 1 calc R
C15 C 0.3863(6) 0.2349(5) -0.0531(3) 0.0406(10) Uani 1 1 d .
H15A H 0.2678 0.2352 -0.1030 0.061 Uiso 1 1 calc R
H15B H 0.4458 0.1186 -0.0735 0.061 Uiso 1 1 calc R
H15C H 0.4786 0.3245 -0.0690 0.061 Uiso 1 1 calc R
C16 C 0.5517(7) 0.2906(6) 0.2267(4) 0.0406(10) Uani 1 1 d .
C131 C 0.1787(5) 0.0912(5) 0.3596(3) 0.0303(9) Uani 1 1 d .
C132 C 0.2298(6) -0.0136(6) 0.4415(4) 0.0371(10) Uani 1 1 d .
C133 C 0.2749(6) 0.0641(7) 0.5614(4) 0.0474(12) Uani 1 1 d .
C134 C 0.2643(7) 0.2423(7) 0.6010(4) 0.0500(12) Uani 1 1 d .
C135 C 0.2062(7) 0.3457(6) 0.5231(4) 0.0506(12) Uani 1 1 d .
C136 C 0.1647(7) 0.2714(6) 0.4024(4) 0.0420(10) Uani 1 1 d .
H11A H 0.054(5) -0.156(5) 0.036(3) 0.020(9) Uiso 1 1 d .
H11B H 0.195(5) -0.056(4) -0.034(3) 0.022(9) Uiso 1 1 d .
H13 H 0.077(5) -0.116(4) 0.224(3) 0.020(8) Uiso 1 1 d .
H13A H 0.220(6) -0.139(5) 0.416(3) 0.037(11) Uiso 1 1 d .
H13B H 0.317(7) -0.003(6) 0.609(4) 0.060(15) Uiso 1 1 d .
H13C H 0.300(7) 0.292(6) 0.681(5) 0.069(15) Uiso 1 1 d .
H13D H 0.189(6) 0.475(6) 0.553(4) 0.049(12) Uiso 1 1 d .
H13E H 0.124(5) 0.344(5) 0.354(3) 0.032(10) Uiso 1 1 d .
H16A H 0.597(8) 0.174(7) 0.228(5) 0.075(16) Uiso 1 1 d .
H16B H 0.534(7) 0.347(6) 0.310(4) 0.057(13) Uiso 1 1 d .
H16C H 0.668(8) 0.352(7) 0.201(4) 0.074(16) Uiso 1 1 d .
Al1 Al 0.31928(16) 0.28864(13) 0.12076(9) 0.0272(4) Uani 1 1 d .
N12 N 0.1592(4) 0.0693(3) 0.1391(2) 0.0235(7) Uani 1 1 d .

loop_
_atom_site_aniso_label
_atom_site_aniso_U_11
_atom_site_aniso_U_22
_atom_site_aniso_U_33
_atom_site_aniso_U_23
_atom_site_aniso_U_13
_atom_site_aniso_U_12
C11 0.033(2) 0.0199(19) 0.0230(19) -0.0012(14) 0.0017(16) 0.0001(15)
C13 0.027(2) 0.0240(19) 0.032(2) 0.0049(15) -0.0001(15) 0.0006(16)
C14 0.060(3) 0.028(2) 0.041(2) 0.0091(17) 0.005(2) 0.0026(19)
C15 0.040(2) 0.042(2) 0.040(2) 0.0103(18) 0.0049(18) -0.0081(19)
C16 0.038(3) 0.044(3) 0.035(3) -0.0009(19) -0.0026(19) -0.004(2)
C131 0.027(2) 0.037(2) 0.027(2) 0.0077(16) 0.0024(15) -0.0022(16)
C132 0.033(2) 0.048(3) 0.034(2) 0.0171(19) 0.0001(17) -0.0011(19)
C133 0.035(2) 0.080(4) 0.034(3) 0.026(2) 0.0001(19) 0.003(2)
C134 0.044(3) 0.075(4) 0.027(2) 0.003(2) -0.0011(19) -0.004(2)
C135 0.067(3) 0.047(3) 0.031(2) -0.006(2) 0.003(2) -0.003(2)
C136 0.057(3) 0.040(2) 0.028(2) 0.0053(18) 0.0016(19) 0.003(2)
Al1 0.0313(6) 0.0214(6) 0.0276(6) 0.0025(4) -0.0002(4) -0.0036(4)
N12 0.0246(16) 0.0219(15) 0.0225(16) 0.0012(12) -0.0009(12) 0.0027(12)

loop_
_atom_type_symbol
_atom_type_description
_atom_type_scat_dispersion_real
_atom_type_scat_dispersion_imag
_atom_type_scat_source
C C 0.0033 0.0016 'International Tables Vol C Tables 4.2.6.8 and 6.1.1.4'
H H 0.0000 0.0000 'International Tables Vol C Tables 4.2.6.8 and 6.1.1.4'
Al Al 0.0645 0.0514 'International Tables Vol C Tables 4.2.6.8 and 6.1.1.4'
N N 0.0061 0.0033 'International Tables Vol C Tables 4.2.6.8 and 6.1.1.4'

loop_
_geom_angle_atom_site_label_1
_geom_angle_atom_site_label_2
_geom_angle_atom_site_label_3
_geom_angle
_geom_angle_site_symmetry_1
_geom_angle_site_symmetry_3
N12 C11 C11 109.1(3) . 2
N12 C11 H11A 109.7(19) . .
C11 C11 H11A 110(2) 2 .
N12 C11 H11B 108.2(19) . .
C11 C11 H11B 111.8(19) 2 .
H11A C11 H11B 108(3) . .
N12 C13 C131 126.7(3) . .
N12 C13 H13 119.0(18) . .
C131 C13 H13 114.2(18) . .
Al1 C14 H14A 109.5 . .
Al1 C14 H14B 109.5 . .
H14A C14 H14B 109.5 . .
Al1 C14 H14C 109.5 . .
H14A C14 H14C 109.5 . .
H14B C14 H14C 109.5 . .
Al1 C15 H15A 109.5 . .
Al1 C15 H15B 109.5 . .
H15A C15 H15B 109.5 . .
Al1 C15 H15C 109.5 . .
H15A C15 H15C 109.5 . .
H15B C15 H15C 109.5 . .
Al1 C16 H16A 113(3) . .
Al1 C16 H16B 115(3) . .
H16A C16 H16B 106(4) . .
Al1 C16 H16C 114(3) . .
H16A C16 H16C 104(4) . .
H16B C16 H16C 104(4) . .
C136 C131 C132 118.6(4) . .
C136 C131 C13 123.0(3) . .
C132 C131 C13 118.3(3) . .
C133 C132 C131 119.9(4) . .
C133 C132 H13A 121(2) . .
C131 C132 H13A 119(2) . .
C134 C133 C132 120.5(4) . .
C134 C133 H13B 121(3) . .
C132 C133 H13B 118(3) . .
C133 C134 C135 120.2(4) . .
C133 C134 H13C 119(3) . .
C135 C134 H13C 121(3) . .
C134 C135 C136 120.3(5) . .
C134 C135 H13D 121(2) . .
C136 C135 H13D 119(2) . .
C135 C136 C131 120.5(4) . .
C135 C136 H13E 118(2) . .
C131 C136 H13E 122(2) . .
C16 Al1 C15 111.7(2) . .
C16 Al1 C14 117.57(19) . .
C15 Al1 C14 111.29(18) . .
C16 Al1 N12 104.99(17) . .
C15 Al1 N12 103.04(14) . .
C14 Al1 N12 106.92(15) . .
C13 N12 C11 115.3(3) . .
C13 N12 Al1 129.4(2) . .
C11 N12 Al1 114.7(2) . .

loop_
_geom_bond_atom_site_label_1
_geom_bond_atom_site_label_2
_geom_bond_distance
_geom_bond_site_symmetry_2
C11 N12 1.475(4) .
C11 C11 1.527(7) 2
C11 H11A 0.94(3) .
C11 H11B 0.98(4) .
C13 N12 1.283(4) .
C13 C131 1.458(5) .
C13 H13 1.00(3) .
C14 Al1 1.986(4) .
C14 H14A 0.9800 .
C14 H14B 0.9800 .
C14 H14C 0.9800 .
C15 Al1 1.976(4) .
C15 H15A 0.9800 .
C15 H15B 0.9800 .
C15 H15C 0.9800 .
C16 Al1 1.972(4) .
C16 H16A 0.96(5) .
C16 H16B 0.95(5) .
C16 H16C 1.00(6) .
C131 C136 1.385(5) .
C131 C132 1.395(5) .
C132 C133 1.384(6) .
C132 H13A 0.96(4) .
C133 C134 1.364(7) .
C133 H13B 0.87(5) .
C134 C135 1.365(7) .
C134 H13C 0.93(5) .
C135 C136 1.381(6) .
C135 H13D 1.00(4) .
C136 H13E 0.91(4) .
Al1 N12 2.062(3) .
